data_7230828
loop_
_publ_author_name
'Lisac, Katarina'
'Cin\<ci\'c, Dominik'

_publ_section_title
;
 Simple design for metal-based halogen-bonded cocrystals utilizing the
 M--Cl&#x22EF;I motif
;
_journal_issue 39
_journal_name_full CrystEngComm
_journal_page_first 5955
_journal_paper_doi 10.1039/C8CE00754C
_journal_volume 20
_journal_year 2018
_chemical_formula_moiety 'C24 H16 Cl2 Co N4, C4 F8 I2'
_chemical_formula_sum 'C28 H16 Cl2 Co F8 I2 N4'
_chemical_formula_weight 944.08
_space_group_crystal_system monoclinic
_space_group_IT_number 15
_space_group_name_Hall '-I 2ya'
_space_group_name_H-M_alt 'I 1 2/a 1'
_symmetry_space_group_name_Hall '-I 2ya'
_symmetry_space_group_name_H-M 'I 1 2/a 1'
_atom_sites_solution_hydrogens geom
_audit_creation_method SHELXL-2014/7
_audit_update_record
;
2018-05-07 deposited with the CCDC.
2018-06-05 downloaded from the CCDC.
;
_cell_angle_alpha 90
_cell_angle_beta 111.746(9)
_cell_angle_gamma 90
_cell_formula_units_Z 4
_cell_length_a 13.7036(12)
_cell_length_b 15.5273(10)
_cell_length_c 15.8979(11)
_cell_measurement_reflns_used 2180
_cell_measurement_temperature 295
_cell_measurement_theta_max 29.0140
_cell_measurement_theta_min 4.7320
_cell_volume 3142.0(5)
_computing_structure_refinement 'SHELXL-2014/7 (Sheldrick, 2014)'
_diffrn_ambient_temperature 295
_diffrn_detector_area_resol_mean 16.3426
_diffrn_measured_fraction_theta_full 0.995
_diffrn_measured_fraction_theta_max 0.995
_diffrn_measurement_device_type 'Xcalibur, Sapphire3'
_diffrn_radiation_type MoK\a
_diffrn_radiation_wavelength 0.71073
_diffrn_reflns_av_R_equivalents 0.0195
_diffrn_reflns_av_unetI/netI 0.0282
_diffrn_reflns_Laue_measured_fraction_full 0.995
_diffrn_reflns_Laue_measured_fraction_max 0.995
_diffrn_reflns_limit_h_max 11
_diffrn_reflns_limit_h_min -16
_diffrn_reflns_limit_k_max 18
_diffrn_reflns_limit_k_min -17
_diffrn_reflns_limit_l_max 18
_diffrn_reflns_limit_l_min -18
_diffrn_reflns_number 6199
_diffrn_reflns_point_group_measured_fraction_full 0.995
_diffrn_reflns_point_group_measured_fraction_max 0.995
_diffrn_reflns_theta_full 25.000
_diffrn_reflns_theta_max 25.000
_diffrn_reflns_theta_min 4.142
_diffrn_source 'fine-focus sealed X-ray tube'
_exptl_absorpt_coefficient_mu 2.756
_exptl_absorpt_correction_T_max 1.00000
_exptl_absorpt_correction_T_min 0.71508
_exptl_absorpt_correction_type multi-scan
_exptl_absorpt_process_details
;
CrysAlisPro 1.171.38.43 (Rigaku Oxford Diffraction, 2015)
Empirical absorption correction using spherical harmonics,
 implemented in SCALE3 ABSPACK scaling algorithm.
;
_exptl_crystal_colour red
_exptl_crystal_density_diffrn 1.996
_exptl_crystal_description prism
_exptl_crystal_F_000 1804
_exptl_crystal_size_max 0.42
_exptl_crystal_size_mid 0.28
_exptl_crystal_size_min 0.15
_refine_diff_density_max 1.379
_refine_diff_density_min -1.434
_refine_diff_density_rms 0.131
_refine_ls_extinction_coef 0.0024(3)
_refine_ls_extinction_expression Fc^*^=kFc[1+0.001xFc^2^\l^3^/sin(2\q)]^-1/4^
_refine_ls_extinction_method 'SHELXL-2014/7 (Sheldrick 2014'
_refine_ls_goodness_of_fit_ref 1.074
_refine_ls_hydrogen_treatment constr
_refine_ls_matrix_type full
_refine_ls_number_parameters 205
_refine_ls_number_reflns 2765
_refine_ls_number_restraints 38
_refine_ls_restrained_S_all 1.113
_refine_ls_R_factor_all 0.0713
_refine_ls_R_factor_gt 0.0599
_refine_ls_shift/su_max 0.016
_refine_ls_shift/su_mean 0.001
_refine_ls_structure_factor_coef Fsqd
_refine_ls_weighting_details 'w=1/[\s^2^(Fo^2^)+(0.0631P)^2^+43.2941P] where P=(Fo^2^+2Fc^2^)/3'
_refine_ls_weighting_scheme calc
_refine_ls_wR_factor_gt 0.1486
_refine_ls_wR_factor_ref 0.1582
_reflns_Friedel_coverage 0.000
_reflns_number_gt 2305
_reflns_number_total 2765
_reflns_threshold_expression 'I > 2\s(I)'
_cod_data_source_file c8ce00754c2.cif
_cod_data_source_block shelx_CCDC5
_cod_depositor_comments 'Adding full bibliography for 7230823--7230834.cif.'
_cod_original_cell_volume 3142.0(4)
_cod_database_code 7230828
_shelx_shelxl_version_number 2014/7
_shelx_space_group_comment
;
The symmetry employed for this shelxl refinement is uniquely defined
by the following loop, which should always be used as a source of
symmetry information in preference to the above space-group names.
They are only intended as comments.
;

loop_
_space_group_symop_operation_xyz
'x, y, z'
'-x+1/2, y, -z'
'x+1/2, y+1/2, z+1/2'
'-x+1, y+1/2, -z+1/2'
'-x, -y, -z'
'x-1/2, -y, z'
'-x+1/2, -y+1/2, -z+1/2'
'x, -y+1/2, z+1/2'

loop_
_atom_site_label
_atom_site_type_symbol
_atom_site_fract_x
_atom_site_fract_y
_atom_site_fract_z
_atom_site_U_iso_or_equiv
_atom_site_adp_type
_atom_site_occupancy
_atom_site_site_symmetry_order
_atom_site_calc_flag
_atom_site_refinement_flags_posn
_atom_site_refinement_flags_adp
_atom_site_refinement_flags_occupancy
I1 I 0.48626(5) 0.42240(4) 0.30403(4) 0.0688(3) Uani 1 1 d . U .
Co1 Co 0.2500 0.14017(8) 0.5000 0.0354(4) Uani 1 2 d S T P
Cl1 Cl 0.20520(15) 0.03527(12) 0.37741(11) 0.0466(5) Uani 1 1 d . . .
N1 N 0.4106(4) 0.1503(4) 0.5153(4) 0.0384(13) Uani 1 1 d . . .
N2 N 0.3083(5) 0.2420(4) 0.6001(4) 0.0405(13) Uani 1 1 d . . .
F1 F 0.7395(6) 0.4514(5) 0.3867(5) 0.0965(19) Uani 1 1 d . U .
C12 C 0.4675(5) 0.2073(5) 0.5801(4) 0.0381(15) Uani 1 1 d . . .
C11 C 0.4130(6) 0.2560(4) 0.6253(4) 0.0397(16) Uani 1 1 d . . .
F4 F 0.5774(7) 0.3897(6) 0.4970(6) 0.118(2) Uani 1 1 d . U .
F2 F 0.6461(7) 0.5326(6) 0.4576(6) 0.118(2) Uani 1 1 d . U .
C1 C 0.4611(6) 0.1049(5) 0.4736(5) 0.0472(17) Uani 1 1 d . . .
H1 H 0.4229 0.0669 0.4282 0.057 Uiso 1 1 calc R U .
C4 C 0.5770(6) 0.2193(5) 0.6041(6) 0.052(2) Uani 1 1 d . . .
C10 C 0.2564(7) 0.2862(5) 0.6409(5) 0.0490(18) Uani 1 1 d . . .
H10 H 0.1843 0.2781 0.6230 0.059 Uiso 1 1 calc R U .
C7 C 0.4666(7) 0.3150(5) 0.6923(5) 0.0485(18) Uani 1 1 d . . .
C2 C 0.5706(7) 0.1117(6) 0.4952(6) 0.057(2) Uani 1 1 d . . .
H2 H 0.6037 0.0776 0.4656 0.068 Uiso 1 1 calc R U .
C8 C 0.4096(8) 0.3599(6) 0.7348(5) 0.059(2) Uani 1 1 d . . .
H8 H 0.4429 0.3999 0.7798 0.071 Uiso 1 1 calc R U .
C5 C 0.6289(7) 0.2823(6) 0.6717(6) 0.060(2) Uani 1 1 d . . .
H5 H 0.7001 0.2924 0.6858 0.072 Uiso 1 1 calc R U .
C6 C 0.5790(7) 0.3269(6) 0.7149(6) 0.059(2) Uani 1 1 d . . .
H6 H 0.6160 0.3658 0.7599 0.071 Uiso 1 1 calc R U .
C3 C 0.6263(7) 0.1680(6) 0.5588(7) 0.060(2) Uani 1 1 d . . .
H3 H 0.6982 0.1732 0.5730 0.073 Uiso 1 1 calc R U .
C9 C 0.3063(8) 0.3448(6) 0.7103(6) 0.061(2) Uani 1 1 d . . .
H9 H 0.2680 0.3732 0.7394 0.073 Uiso 1 1 calc R U .
F3 F 0.6740(9) 0.3193(7) 0.4256(7) 0.154(3) Uani 1 1 d . U .
C14 C 0.7057(9) 0.4470(10) 0.4544(8) 0.100(4) Uani 1 1 d D U .
C13 C 0.6078(11) 0.3917(11) 0.4244(11) 0.121(5) Uani 1 1 d D U .

loop_
_atom_site_aniso_label
_atom_site_aniso_U_11
_atom_site_aniso_U_22
_atom_site_aniso_U_33
_atom_site_aniso_U_23
_atom_site_aniso_U_13
_atom_site_aniso_U_12
I1 0.0594(5) 0.0668(5) 0.0639(4) 0.0087(3) 0.0040(3) -0.0074(3)
Co1 0.0323(7) 0.0385(7) 0.0353(7) 0.000 0.0126(5) 0.000
Cl1 0.0484(10) 0.0501(10) 0.0376(9) -0.0044(8) 0.0116(8) -0.0001(8)
N1 0.033(3) 0.041(3) 0.041(3) 0.007(3) 0.014(3) 0.002(2)
N2 0.043(3) 0.040(3) 0.038(3) -0.002(3) 0.015(3) -0.001(3)
F1 0.094(3) 0.106(3) 0.091(2) 0.0017(18) 0.0364(18) 0.0010(18)
C12 0.032(3) 0.043(4) 0.037(3) 0.010(3) 0.010(3) 0.001(3)
C11 0.042(4) 0.039(4) 0.035(3) 0.009(3) 0.010(3) -0.003(3)
F4 0.117(3) 0.124(3) 0.113(3) 0.0092(19) 0.043(2) -0.0058(19)
F2 0.121(3) 0.112(3) 0.112(3) -0.0006(19) 0.0329(19) -0.0016(19)
C1 0.047(4) 0.044(4) 0.055(4) 0.007(3) 0.025(4) 0.007(3)
C4 0.033(4) 0.059(5) 0.057(5) 0.019(4) 0.009(3) 0.000(4)
C10 0.053(5) 0.047(4) 0.055(4) -0.006(4) 0.030(4) -0.002(4)
C7 0.057(5) 0.045(4) 0.037(4) 0.006(3) 0.009(3) -0.007(4)
C2 0.047(5) 0.059(5) 0.075(6) 0.015(5) 0.035(4) 0.013(4)
C8 0.078(6) 0.056(5) 0.041(4) -0.007(4) 0.018(4) -0.018(5)
C5 0.037(4) 0.067(5) 0.061(5) 0.010(4) 0.000(4) -0.009(4)
C6 0.053(5) 0.060(5) 0.048(4) 0.005(4) -0.001(4) -0.018(4)
C3 0.038(4) 0.063(5) 0.082(6) 0.015(5) 0.024(4) 0.008(4)
C9 0.087(7) 0.052(5) 0.055(5) -0.008(4) 0.039(5) -0.005(5)
F3 0.155(4) 0.149(4) 0.156(4) 0.002(2) 0.057(2) 0.009(2)
C14 0.075(6) 0.153(9) 0.068(6) -0.012(6) 0.021(5) -0.012(6)
C13 0.107(8) 0.143(9) 0.104(7) 0.024(7) 0.029(6) 0.014(7)

loop_
_atom_type_symbol
_atom_type_description
_atom_type_scat_dispersion_real
_atom_type_scat_dispersion_imag
_atom_type_scat_source
C C 0.0033 0.0016 'International Tables Vol C Tables 4.2.6.8 and 6.1.1.4'
H H 0.0000 0.0000 'International Tables Vol C Tables 4.2.6.8 and 6.1.1.4'
N N 0.0061 0.0033 'International Tables Vol C Tables 4.2.6.8 and 6.1.1.4'
F F 0.0171 0.0103 'International Tables Vol C Tables 4.2.6.8 and 6.1.1.4'
Cl Cl 0.1484 0.1585 'International Tables Vol C Tables 4.2.6.8 and 6.1.1.4'
Co Co 0.3494 0.9721 'International Tables Vol C Tables 4.2.6.8 and 6.1.1.4'
I I -0.4742 1.8119 'International Tables Vol C Tables 4.2.6.8 and 6.1.1.4'

loop_
_geom_angle_atom_site_label_1
_geom_angle_atom_site_label_2
_geom_angle_atom_site_label_3
_geom_angle
_geom_angle_site_symmetry_1
_geom_angle_site_symmetry_3
N1 Co1 N1 171.5(3) 2_556 .
N1 Co1 N2 96.5(2) 2_556 .
N1 Co1 N2 77.2(2) . .
N1 Co1 N2 77.2(2) 2_556 2_556
N1 Co1 N2 96.5(2) . 2_556
N2 Co1 N2 86.7(3) . 2_556
N1 Co1 Cl1 90.85(16) 2_556 .
N1 Co1 Cl1 94.83(17) . .
N2 Co1 Cl1 170.54(17) . .
N2 Co1 Cl1 89.15(16) 2_556 .
N1 Co1 Cl1 94.83(17) 2_556 2_556
N1 Co1 Cl1 90.85(15) . 2_556
N2 Co1 Cl1 89.15(16) . 2_556
N2 Co1 Cl1 170.54(16) 2_556 2_556
Cl1 Co1 Cl1 96.14(10) . 2_556
C1 N1 C12 117.7(6) . .
C1 N1 Co1 127.8(5) . .
C12 N1 Co1 114.3(5) . .
C10 N2 C11 118.3(6) . .
C10 N2 Co1 128.3(5) . .
C11 N2 Co1 113.3(5) . .
N1 C12 C4 122.8(7) . .
N1 C12 C11 117.7(6) . .
C4 C12 C11 119.5(7) . .
N2 C11 C7 122.3(7) . .
N2 C11 C12 117.3(6) . .
C7 C11 C12 120.4(7) . .
N1 C1 C2 122.9(8) . .
N1 C1 H1 118.6 . .
C2 C1 H1 118.6 . .
C3 C4 C12 116.7(8) . .
C3 C4 C5 124.9(8) . .
C12 C4 C5 118.4(8) . .
N2 C10 C9 122.1(8) . .
N2 C10 H10 118.9 . .
C9 C10 H10 118.9 . .
C11 C7 C8 117.9(8) . .
C11 C7 C6 118.9(8) . .
C8 C7 C6 123.2(8) . .
C3 C2 C1 119.2(8) . .
C3 C2 H2 120.4 . .
C1 C2 H2 120.4 . .
C9 C8 C7 119.5(8) . .
C9 C8 H8 120.3 . .
C7 C8 H8 120.3 . .
C6 C5 C4 122.4(8) . .
C6 C5 H5 118.8 . .
C4 C5 H5 118.8 . .
C5 C6 C7 120.3(8) . .
C5 C6 H6 119.8 . .
C7 C6 H6 119.8 . .
C2 C3 C4 120.6(8) . .
C2 C3 H3 119.7 . .
C4 C3 H3 119.7 . .
C8 C9 C10 119.8(8) . .
C8 C9 H9 120.1 . .
C10 C9 H9 120.1 . .
F1 C14 C13 108.0(11) . .
F1 C14 C14 112.5(13) . 2_656
C13 C14 C14 127.4(11) . 2_656
F1 C14 F2 109.1(11) . .
C13 C14 F2 94.6(10) . .
C14 C14 F2 102.2(7) 2_656 .
F4 C13 C14 105.0(12) . .
F4 C13 F3 111.0(12) . .
C14 C13 F3 87.6(11) . .
F4 C13 I1 113.2(10) . .
C14 C13 I1 118.4(10) . .
F3 C13 I1 118.6(11) . .

loop_
_geom_bond_atom_site_label_1
_geom_bond_atom_site_label_2
_geom_bond_distance
_geom_bond_site_symmetry_2
I1 C13 2.073(14) .
Co1 N1 2.128(6) 2_556
Co1 N1 2.128(6) .
Co1 N2 2.174(6) .
Co1 N2 2.174(6) 2_556
Co1 Cl1 2.4377(19) .
Co1 Cl1 2.4377(19) 2_556
N1 C1 1.325(9) .
N1 C12 1.362(9) .
N2 C10 1.320(9) .
N2 C11 1.357(9) .
F1 C14 1.322(13) .
C12 C4 1.417(10) .
C12 C11 1.430(10) .
C11 C7 1.390(10) .
F4 C13 1.366(17) .
F2 C14 1.570(16) .
C1 C2 1.414(11) .
C1 H1 0.9300 .
C4 C3 1.404(12) .
C4 C5 1.431(12) .
C10 C9 1.397(12) .
C10 H10 0.9300 .
C7 C8 1.395(12) .
C7 C6 1.457(12) .
C2 C3 1.340(13) .
C2 H2 0.9300 .
C8 C9 1.342(13) .
C8 H8 0.9300 .
C5 C6 1.330(13) .
C5 H5 0.9300 .
C6 H6 0.9300 .
C3 H3 0.9300 .
C9 H9 0.9300 .
F3 C13 1.441(19) .
C14 C13 1.514(9) .
C14 C14 1.51(2) 2_656
